data_4122518
loop_
_publ_author_name
'Zhao, Xiang'
'Wong, Matthew'
'Mao, Chengyu'
'Trieu, Thuong Xinh'
'Zhang, Jian'
'Feng, Pingyun'
'Bu, Xianhui'

_publ_section_title
;
 Size-selective crystallization of homochiral camphorate metal-organic
 frameworks for lanthanide separation.
;
_journal_issue 36
_journal_name_full 'Journal of the American Chemical Society'
_journal_page_first 12572
_journal_page_last 12575
_journal_paper_doi 10.1021/ja5067306
_journal_volume 136
_journal_year 2014
_chemical_absolute_configuration rm
_chemical_formula_moiety 'C12 H18 O7 Tb'
_chemical_formula_sum 'C12 H18 O7 Tb'
_chemical_formula_weight 433.18
_chemical_name_systematic
; 
 ? 
;
_space_group_IT_number 170
_symmetry_cell_setting hexagonal
_symmetry_space_group_name_Hall 'P 65'
_symmetry_space_group_name_H-M 'P 65'
_atom_sites_solution_hydrogens geom
_atom_sites_solution_primary direct
_atom_sites_solution_secondary difmap
_audit_creation_method SHELXL-97
_cell_angle_alpha 90.00
_cell_angle_beta 90.00
_cell_angle_gamma 120.00
_cell_formula_units_Z 6
_cell_length_a 10.9244(2)
_cell_length_b 10.9244(2)
_cell_length_c 21.0072(7)
_cell_measurement_temperature 173(2)
_cell_volume 2171.17(9)
_computing_structure_refinement 'SHELXL-97 (Sheldrick, 1997)'
_computing_structure_solution 'SHELXS-97 (Sheldrick, 1990)'
_diffrn_ambient_temperature 173(2)
_diffrn_measured_fraction_theta_full 1.000
_diffrn_measured_fraction_theta_max 1.000
_diffrn_radiation_monochromator graphite
_diffrn_radiation_source 'fine-focus sealed tube'
_diffrn_radiation_type MoK\a
_diffrn_radiation_wavelength 0.71073
_diffrn_reflns_av_R_equivalents 0.0458
_diffrn_reflns_av_sigmaI/netI 0.0491
_diffrn_reflns_limit_h_max 13
_diffrn_reflns_limit_h_min -10
_diffrn_reflns_limit_k_max 13
_diffrn_reflns_limit_k_min -12
_diffrn_reflns_limit_l_max 25
_diffrn_reflns_limit_l_min -24
_diffrn_reflns_number 15116
_diffrn_reflns_theta_full 26.01
_diffrn_reflns_theta_max 26.01
_diffrn_reflns_theta_min 2.15
_exptl_absorpt_coefficient_mu 4.913
_exptl_absorpt_correction_T_max 0.7453
_exptl_absorpt_correction_T_min 0.5959
_exptl_absorpt_correction_type multi-scan
_exptl_absorpt_process_details 'SADABS 2012/1'
_exptl_crystal_colour green
_exptl_crystal_density_diffrn 1.988
_exptl_crystal_density_method 'not measured'
_exptl_crystal_description prism
_exptl_crystal_F_000 1266
_exptl_crystal_size_max 0.058
_exptl_crystal_size_mid 0.053
_exptl_crystal_size_min 0.049
_refine_diff_density_max 1.531
_refine_diff_density_min -1.644
_refine_diff_density_rms 0.224
_refine_ls_abs_structure_details 'Flack H D (1983), Acta Cryst. A39, 876-881'
_refine_ls_abs_structure_Flack 0.09(5)
_refine_ls_extinction_method none
_refine_ls_goodness_of_fit_ref 1.077
_refine_ls_hydrogen_treatment constr
_refine_ls_matrix_type full
_refine_ls_number_parameters 181
_refine_ls_number_reflns 2762
_refine_ls_number_restraints 7
_refine_ls_restrained_S_all 1.077
_refine_ls_R_factor_all 0.0560
_refine_ls_R_factor_gt 0.0507
_refine_ls_shift/su_max 0.001
_refine_ls_shift/su_mean 0.000
_refine_ls_structure_factor_coef Fsqd
_refine_ls_weighting_details 'calc w=1/[\s^2^(Fo^2^)+(0.0481P)^2^+36.0012P] where P=(Fo^2^+2Fc^2^)/3'
_refine_ls_weighting_scheme calc
_refine_ls_wR_factor_gt 0.1262
_refine_ls_wR_factor_ref 0.1285
_reflns_number_gt 2534
_reflns_number_total 2762
_reflns_threshold_expression >2sigma(I)
_cod_data_source_file ja5067306_si_002.cif
_cod_data_source_block CPM-25-Tb
_cod_depositor_comments
;
The following automatic conversions were performed:

'_symmetry_cell_setting' value 'Hexagonal' changed to 'hexagonal'
according to
/home/saulius/struct/COD-crude-data--automatic-downloads/rss-feeds/ACS/lib/dictionaries/cif_core.dic
dictionary named 'cif_core.dic' version 2.4.2 from 2011-04-26.

Automatic conversion script
Id: cif_fix_values 2281 2013-09-26 08:29:07Z andrius 

 Adding full bibliography for 4122510--4122534.cif.
;
_cod_database_code 4122518

loop_
_symmetry_equiv_pos_as_xyz
'x, y, z'
'-y, x-y, z+2/3'
'-x+y, -x, z+1/3'
'-x, -y, z+1/2'
'y, -x+y, z+1/6'
'x-y, x, z+5/6'

loop_
_atom_site_label
_atom_site_type_symbol
_atom_site_fract_x
_atom_site_fract_y
_atom_site_fract_z
_atom_site_U_iso_or_equiv
_atom_site_adp_type
_atom_site_occupancy
_atom_site_symmetry_multiplicity
_atom_site_calc_flag
_atom_site_refinement_flags
Tb1 Tb 1.18788(6) 0.22311(6) 0.66642(6) 0.02443(17) Uani 1 1 d .
O1 O 1.1355(14) -0.0175(13) 0.6292(6) 0.048(3) Uani 1 1 d .
O3 O 0.9885(13) 0.2424(16) 0.6827(5) 0.052(3) Uani 1 1 d .
O7 O 1.3310(13) 0.2433(14) 0.5687(6) 0.052(3) Uani 1 1 d .
H7A H 1.2783 0.2116 0.5378 0.079 Uiso 1 1 calc R
C1 C 1.0502(16) -0.0268(17) 0.5883(7) 0.031(3) Uani 1 1 d .
C3 C 0.9140(19) 0.2833(17) 0.6494(7) 0.047(5) Uani 1 1 d .
C4 C 0.8444(13) 0.3405(14) 0.6823(6) 0.028(3) Uani 1 1 d U
H4A H 0.9083 0.3959 0.7169 0.034 Uiso 1 1 calc R
C10 C 0.6230(18) 0.120(2) 0.6679(15) 0.074(7) Uani 1 1 d .
H10A H 0.6691 0.0658 0.6629 0.111 Uiso 1 1 calc R
H10B H 0.6182 0.1586 0.6274 0.111 Uiso 1 1 calc R
H10C H 0.5291 0.0611 0.6840 0.111 Uiso 1 1 calc R
C8 C 0.7058(17) 0.2399(19) 0.7141(9) 0.042(4) Uani 1 1 d .
C6 C 0.671(2) 0.418(2) 0.6617(12) 0.067(5) Uani 1 1 d .
H6A H 0.6703 0.5053 0.6684 0.080 Uiso 1 1 calc R
H6B H 0.6029 0.3645 0.6286 0.080 Uiso 1 1 calc R
C2 C 0.963(2) -0.1704(18) 0.5518(9) 0.053(5) Uani 1 1 d .
H2A H 1.0094 -0.1669 0.5126 0.079 Uiso 1 1 calc R
H2B H 0.8698 -0.1858 0.5428 0.079 Uiso 1 1 calc R
H2C H 0.9552 -0.2463 0.5776 0.079 Uiso 1 1 calc R
C9 C 0.723(3) 0.173(3) 0.7737(12) 0.096(10) Uani 1 1 d .
H9A H 0.7674 0.1193 0.7635 0.143 Uiso 1 1 calc R
H9B H 0.6312 0.1119 0.7919 0.143 Uiso 1 1 calc R
H9C H 0.7796 0.2457 0.8038 0.143 Uiso 1 1 calc R
C5 C 0.822(2) 0.450(2) 0.6415(10) 0.060(5) Uani 1 1 d .
H5A H 0.8923 0.5464 0.6517 0.072 Uiso 1 1 calc R
H5B H 0.8254 0.4342 0.5963 0.072 Uiso 1 1 calc R
C7 C 0.6317(15) 0.3320(17) 0.7232(7) 0.030(3) Uani 1 1 d .
C11 C 0.700(2) 0.436(2) 0.7802(10) 0.068(6) Uani 1 1 d .
H11A H 0.6545 0.4916 0.7852 0.102 Uiso 1 1 calc R
H11B H 0.7988 0.4981 0.7720 0.102 Uiso 1 1 calc R
H11C H 0.6888 0.3838 0.8185 0.102 Uiso 1 1 calc R
C12 C 0.4757(16) 0.2379(17) 0.7357(8) 0.035(3) Uani 1 1 d .
O6 O 0.4408(13) 0.1831(13) 0.7878(6) 0.052(3) Uani 1 1 d .
O5 O 0.3884(11) 0.2166(14) 0.6914(6) 0.048(3) Uani 1 1 d .
O4 O 0.9016(13) 0.2619(12) 0.5892(5) 0.045(3) Uani 1 1 d .
O2 O 1.0199(12) 0.0687(9) 0.5808(5) 0.031(2) Uani 1 1 d .

loop_
_atom_site_aniso_label
_atom_site_aniso_U_11
_atom_site_aniso_U_22
_atom_site_aniso_U_33
_atom_site_aniso_U_23
_atom_site_aniso_U_13
_atom_site_aniso_U_12
Tb1 0.0221(3) 0.0248(3) 0.0269(3) 0.0010(3) -0.0021(3) 0.0120(3)
O1 0.072(9) 0.046(7) 0.041(7) -0.010(5) -0.015(6) 0.041(7)
O3 0.056(7) 0.091(10) 0.039(7) 0.014(6) 0.004(5) 0.061(8)
O7 0.041(7) 0.073(9) 0.050(7) -0.003(6) -0.002(5) 0.033(7)
C1 0.028(8) 0.025(7) 0.034(7) -0.002(6) 0.003(6) 0.009(6)
C3 0.051(10) 0.036(9) 0.025(8) 0.014(6) 0.013(6) 0.000(8)
C4 0.012(5) 0.022(6) 0.038(7) 0.006(5) 0.005(4) -0.002(4)
C10 0.038(10) 0.046(10) 0.140(19) -0.034(13) 0.022(13) 0.022(9)
C8 0.033(9) 0.044(9) 0.056(10) 0.012(8) 0.015(7) 0.025(8)
C6 0.077(14) 0.058(12) 0.075(14) 0.025(12) 0.015(12) 0.041(11)
C2 0.080(14) 0.033(9) 0.052(11) -0.003(8) -0.004(10) 0.033(10)
C9 0.097(19) 0.16(3) 0.083(17) 0.048(17) 0.036(15) 0.11(2)
C5 0.078(14) 0.045(11) 0.077(14) 0.015(9) 0.010(11) 0.046(11)
C7 0.025(7) 0.042(9) 0.035(8) -0.002(6) 0.005(6) 0.025(7)
C11 0.034(10) 0.067(14) 0.079(15) -0.005(11) 0.012(9) 0.008(10)
C12 0.031(8) 0.038(8) 0.046(9) -0.002(7) 0.001(7) 0.026(7)
O6 0.041(7) 0.059(8) 0.049(8) 0.005(6) 0.015(5) 0.019(6)
O5 0.023(5) 0.063(8) 0.062(8) -0.010(6) -0.011(5) 0.026(6)
O4 0.059(8) 0.056(8) 0.032(6) -0.007(5) -0.005(5) 0.039(7)
O2 0.032(6) 0.024(5) 0.040(5) 0.003(5) -0.005(4) 0.015(5)

loop_
_atom_type_symbol
_atom_type_description
_atom_type_scat_dispersion_real
_atom_type_scat_dispersion_imag
_atom_type_scat_source
C C 0.0033 0.0016 'International Tables Vol C Tables 4.2.6.8 and 6.1.1.4'
H H 0.0000 0.0000 'International Tables Vol C Tables 4.2.6.8 and 6.1.1.4'
O O 0.0106 0.0060 'International Tables Vol C Tables 4.2.6.8 and 6.1.1.4'
Tb Tb -0.1723 4.1537 'International Tables Vol C Tables 4.2.6.8 and 6.1.1.4'

loop_
_geom_angle_atom_site_label_1
_geom_angle_atom_site_label_2
_geom_angle_atom_site_label_3
_geom_angle
_geom_angle_site_symmetry_1
_geom_angle_site_symmetry_3
O4 Tb1 O5 78.5(4) 5_665 1_655
O4 Tb1 O6 80.6(4) 5_665 6_654
O5 Tb1 O6 107.3(5) 1_655 6_654
O4 Tb1 O3 81.9(5) 5_665 .
O5 Tb1 O3 158.1(4) 1_655 .
O6 Tb1 O3 79.0(5) 6_654 .
O4 Tb1 O2 79.1(4) 5_665 5_665
O5 Tb1 O2 87.7(4) 1_655 5_665
O6 Tb1 O2 151.6(4) 6_654 5_665
O3 Tb1 O2 78.8(4) . 5_665
O4 Tb1 O1 139.6(4) 5_665 .
O5 Tb1 O1 76.1(4) 1_655 .
O6 Tb1 O1 137.1(4) 6_654 .
O3 Tb1 O1 114.0(5) . .
O2 Tb1 O1 69.0(4) 5_665 .
O4 Tb1 O2 157.9(4) 5_665 .
O5 Tb1 O2 122.1(4) 1_655 .
O6 Tb1 O2 98.7(4) 6_654 .
O3 Tb1 O2 76.3(4) . .
O2 Tb1 O2 92.9(3) 5_665 .
O1 Tb1 O2 51.0(3) . .
O4 Tb1 O7 127.7(4) 5_665 .
O5 Tb1 O7 68.2(4) 1_655 .
O6 Tb1 O7 72.8(4) 6_654 .
O3 Tb1 O7 133.0(4) . .
O2 Tb1 O7 135.6(4) 5_665 .
O1 Tb1 O7 69.3(4) . .
O2 Tb1 O7 71.9(4) . .
O4 Tb1 C1 159.4(4) 5_665 .
O5 Tb1 C1 98.9(4) 1_655 .
O6 Tb1 C1 119.3(5) 6_654 .
O3 Tb1 C1 95.8(5) . .
O2 Tb1 C1 80.4(4) 5_665 .
O1 Tb1 C1 25.3(4) . .
O2 Tb1 C1 25.7(3) . .
O7 Tb1 C1 68.0(4) . .
C1 O1 Tb1 94.0(9) . .
C3 O3 Tb1 136.5(10) . .
O1 C1 O2 121.5(15) . .
O1 C1 C2 118.7(14) . .
O2 C1 C2 119.2(14) . .
O1 C1 Tb1 60.7(8) . .
O2 C1 Tb1 60.8(8) . .
C2 C1 Tb1 173.6(12) . .
O4 C3 O3 119.4(17) . .
O4 C3 C4 122.9(17) . .
O3 C3 C4 117.6(13) . .
C3 C4 C8 118.0(13) . .
C3 C4 C5 113.5(13) . .
C8 C4 C5 108.0(13) . .
C10 C8 C9 106(2) . .
C10 C8 C4 107.1(15) . .
C9 C8 C4 113.6(16) . .
C10 C8 C7 110.5(14) . .
C9 C8 C7 115.5(15) . .
C4 C8 C7 103.7(13) . .
C7 C6 C5 108.0(15) . .
C6 C5 C4 103.3(14) . .
C12 C7 C6 116.1(14) . .
C12 C7 C11 109.2(12) . .
C6 C7 C11 108.4(16) . .
C12 C7 C8 110.5(13) . .
C6 C7 C8 102.2(13) . .
C11 C7 C8 110.3(14) . .
O6 C12 O5 123.3(15) . .
O6 C12 C7 117.5(14) . .
O5 C12 C7 119.2(14) . .
C12 O6 Tb1 132.5(11) . 5_565
C12 O5 Tb1 143.7(11) . 1_455
C3 O4 Tb1 148.7(12) . 6_544
C1 O2 Tb1 141.7(9) . 6_544
C1 O2 Tb1 93.5(10) . .
Tb1 O2 Tb1 116.1(3) 6_544 .

loop_
_geom_bond_atom_site_label_1
_geom_bond_atom_site_label_2
_geom_bond_distance
_geom_bond_site_symmetry_2
Tb1 O4 2.284(11) 5_665
Tb1 O5 2.288(10) 1_655
Tb1 O6 2.308(11) 6_654
Tb1 O3 2.316(11) .
Tb1 O2 2.396(10) 5_665
Tb1 O1 2.519(11) .
Tb1 O2 2.520(11) .
Tb1 O7 2.522(12) .
Tb1 C1 2.882(16) .
O1 C1 1.234(18) .
O3 C3 1.31(2) .
C1 O2 1.252(16) .
C1 C2 1.57(2) .
C3 O4 1.281(18) .
C3 C4 1.39(2) .
C4 C8 1.51(2) .
C4 C5 1.59(2) .
C10 C8 1.51(3) .
C8 C9 1.51(3) .
C8 C7 1.59(2) .
C6 C7 1.53(2) .
C6 C5 1.56(3) .
C7 C12 1.51(2) .
C7 C11 1.56(3) .
C12 O6 1.22(2) .
C12 O5 1.267(18) .
O6 Tb1 2.308(11) 5_565
O5 Tb1 2.288(10) 1_455
O4 Tb1 2.284(11) 6_544
O2 Tb1 2.396(10) 6_544
